data_2005323
loop_
_publ_author_name
'Graingeot, V.'
'Brigando, C.'
'Benlian, D.'

_publ_section_title
;
 2,4,6-Tri-<i>O</i>-benzyl-<i>myo</i>-inositol
;
_journal_issue 9
_journal_name_full 'Acta Crystallographica Section C'
_journal_page_first 2283
_journal_page_last 2285
_journal_paper_doi 10.1107/S0108270196004684
_journal_volume 52
_journal_year 1996
_chemical_formula_analytical 'C27 H30 O6'
_chemical_formula_structural 'C27 H30 O6'
_chemical_formula_sum 'C27 H30 O6'
_chemical_formula_weight 450.5
_chemical_melting_point 357.6(5)
_chemical_name_systematic
;
2,4,6-tri-O-benzyl-myo-inositol
;
_space_group_IT_number 14
_symmetry_cell_setting monoclinic
_symmetry_space_group_name_Hall '-P 2yn'
_symmetry_space_group_name_H-M 'P 1 21/n 1'
_cell_angle_alpha 90.
_cell_angle_beta 106.94(5)
_cell_angle_gamma 90.
_cell_formula_units_Z 4
_cell_length_a 18.244(6)
_cell_length_b 5.403(2)
_cell_length_c 24.480(8)
_cell_measurement_reflns_used 25
_cell_measurement_temperature 293
_cell_measurement_theta_max 18
_cell_measurement_theta_min 12
_cell_volume 2308.3(15)
_computing_cell_refinement 'CAD-4 Software'
_computing_data_collection 'CAD-4 Software (Enraf-Nonius, 1989)'
_computing_data_reduction 'DATARED (P\`epe, 1979)'
_computing_molecular_graphics 'ORTEPII (Johnson, 1976)'
_computing_structure_refinement 'SDP-Plus (Frenz, 1985)'
_computing_structure_solution 'MULTAN82/11 (Main et al., 1982)'
_diffrn_ambient_temperature 293
_diffrn_measurement_device 'Enraf-Nonius CAD-4'
_diffrn_measurement_method \q/2\q
_diffrn_radiation_monochromator graphite
_diffrn_radiation_source xray_tube
_diffrn_radiation_type MoK\a
_diffrn_radiation_wavelength 0.71073
_diffrn_reflns_av_R_equivalents 0.015
_diffrn_reflns_av_sigmaI/netI 0.021
_diffrn_reflns_limit_h_max 20
_diffrn_reflns_limit_h_min 0
_diffrn_reflns_limit_k_max 6
_diffrn_reflns_limit_k_min 0
_diffrn_reflns_limit_l_max 26
_diffrn_reflns_limit_l_min -27
_diffrn_reflns_number 4463
_diffrn_reflns_reduction_process 'SDP system'
_diffrn_reflns_theta_max 24
_diffrn_reflns_theta_min 1
_diffrn_standards_decay_% 1.6
_diffrn_standards_interval_time 120
_diffrn_standards_number 2
_exptl_absorpt_coefficient_mu 0.084
_exptl_absorpt_correction_type none
_exptl_crystal_colour colourless
_exptl_crystal_density_diffrn 1.296
_exptl_crystal_density_method 'not measured'
_exptl_crystal_description prism
_exptl_crystal_F_000 960
_exptl_crystal_size_max 0.6
_exptl_crystal_size_mid 0.55
_exptl_crystal_size_min 0.5
_refine_diff_density_max .256
_refine_diff_density_min -.220
_refine_ls_extinction_method none
_refine_ls_goodness_of_fit_obs 2.1
_refine_ls_hydrogen_treatment noref
_refine_ls_matrix_type full
_refine_ls_number_constraints 0
_refine_ls_number_parameters 298
_refine_ls_number_reflns 2547
_refine_ls_number_restraints 0
_refine_ls_R_factor_obs 0.048
_refine_ls_shift/esd_max 0.08
_refine_ls_structure_factor_coef F
_refine_ls_weighting_details 'w = 1/(\s^2^(F)'
_refine_ls_weighting_scheme calc
_refine_ls_wR_factor_obs 0.060
_reflns_number_observed 2547
_reflns_number_total 3607
_reflns_observed_criterion refl_obs_if_I_>_3_\s(I)
_cod_data_source_file bk1230.cif
_cod_data_source_block bk1230
_cod_depositor_comments
;
The following automatic conversions were performed:

'_chemical_melting_point' value '84-85 C' was changed to '357.6(5)' -
it was converted from degrees Celsius(C) to Kelvins(K), the average
value was taken and precision was estimated.

Automatic conversion script
Id: cif_fix_values 1715 2011-07-08 13:25:40Z adriana 

The following automatic conversions were performed:

'_refine_ls_weighting_scheme' value 'w = 1/(\s^2^(F)' was changed to
'calc'. New tag '_refine_ls_weighting_details' was created. The value
of the new tag was set to 'w = 1/(\s^2^(F)'.

Automatic conversion script
Id: cif_fix_values 3143 2015-03-26 13:38:13Z robertas 
;
_cod_original_cell_volume 2308.0(10)
_cod_original_sg_symbol_H-M 'P 21/n'
_cod_database_code 2005323

loop_
_symmetry_equiv_pos_as_xyz
'x, y, z'
'-x, -y, -z'
'1/2-x, 1/2+y, 1/2-z'
'1/2+x, 1/2-y, 1/2+z'

loop_
_atom_site_aniso_label
_atom_site_aniso_U_11
_atom_site_aniso_U_22
_atom_site_aniso_U_33
_atom_site_aniso_U_12
_atom_site_aniso_U_13
_atom_site_aniso_U_23
_atom_site_aniso_type_symbol
O1 0.0449(8) 0.0690(10) 0.0471(8) -0.0072(8) 0.0189(6) 0.0126(8) O
O2 0.0358(7) 0.0455(9) 0.0453(8) 0.0025(8) 0.0076(6) 0.0018(8) O
O3 0.0582(9) 0.0720(10) 0.0267(7) 0.0052(9) 0.0091(6) -0.0057(8) O
O4 0.0522(8) 0.0479(9) 0.0559(8) 0.0035(8) 0.0301(6) 0.0050(8) O
O5 0.0436(8) 0.0650(10) 0.0534(9) -0.0108(9) 0.0056(7) -0.0032(9) O
O6 0.0501(8) 0.0560(10) 0.0309(7) 0.0083(8) 0.0079(6) 0.0045(8) O
C1 0.0420(10) 0.0430(10) 0.0390(10) 0.0000(10) 0.0122(8) 0.0030(10) C
C2 0.0400(10) 0.0400(10) 0.0350(10) -0.0020(10) 0.0056(8) 0.0000(10) C
C3 0.0450(10) 0.0460(10) 0.0320(10) 0.0020(10) 0.0072(8) -0.0030(10) C
C4 0.0400(10) 0.0450(10) 0.0380(10) 0.0030(10) 0.0163(8) 0.0010(10) C
C5 0.0350(10) 0.0470(10) 0.0380(10) -0.0030(10) 0.0075(8) -0.0010(10) C
C6 0.0380(10) 0.0450(10) 0.0290(10) 0.0030(10) 0.0061(8) 0.0040(10) C
C7 0.0360(10) 0.067(2) 0.0440(10) 0.0060(10) 0.0066(9) 0.0090(10) C
C8 0.0340(10) 0.0490(10) 0.0410(10) 0.0060(10) 0.0062(8) 0.0030(10) C
C9 0.0520(10) 0.068(2) 0.0700(10) -0.0040(10) 0.0200(10) -0.0160(10) C
C10 0.0650(10) 0.120(3) 0.075(2) -0.002(2) 0.0350(10) -0.025(2) C
C11 0.0570(10) 0.120(3) 0.072(2) -0.002(2) 0.0310(10) 0.014(2) C
C12 0.0570(10) 0.085(2) 0.091(2) -0.020(2) 0.0230(10) 0.014(2) C
C13 0.0550(10) 0.063(2) 0.0580(10) -0.0090(10) 0.0110(10) -0.0050(10) C
C14 0.0880(10) 0.058(2) 0.0890(10) 0.0060(10) 0.0590(10) 0.0190(10) C
C15 0.0490(10) 0.0520(10) 0.0390(10) -0.0030(10) 0.0142(9) 0.0080(10) C
C16 0.070(2) 0.066(2) 0.0550(10) -0.0220(10) 0.0170(10) 0.0030(10) C
C17 0.0570(10) 0.099(2) 0.102(2) -0.025(2) 0.0230(10) 0.022(2) C
C18 0.0670(10) 0.110(3) 0.100(2) 0.020(2) 0.0540(10) 0.040(2) C
C19 0.083(2) 0.080(2) 0.073(2) 0.015(2) 0.0410(10) 0.004(2) C
C20 0.0510(10) 0.057(2) 0.0590(10) -0.0060(10) 0.0160(10) -0.0050(10) C
C21 0.0490(10) 0.068(2) 0.0330(10) -0.0030(10) 0.0058(9) -0.0080(10) C
C22 0.0480(10) 0.0490(10) 0.0290(10) -0.0050(10) 0.0083(8) -0.0050(10) C
C23 0.0610(10) 0.0490(10) 0.0490(10) -0.0020(10) 0.0180(10) 0.0020(10) C
C24 0.0770(10) 0.063(2) 0.0670(10) -0.0080(10) 0.0380(10) 0.0010(10) C
C25 0.0620(10) 0.070(2) 0.076(2) 0.0010(10) 0.0300(10) -0.008(2) C
C26 0.0630(10) 0.056(2) 0.067(2) 0.0080(10) 0.0180(10) 0.0000(10) C
C27 0.0620(10) 0.0480(10) 0.0430(10) -0.0020(10) 0.0140(10) 0.0030(10) C

loop_
_atom_site_label
_atom_site_fract_x
_atom_site_fract_y
_atom_site_fract_z
_atom_site_U_iso_or_equiv
_atom_site_thermal_displace_type
_atom_site_calc_flag
_atom_site_type_symbol
O1 0.27268(8) 0.0797(3) 0.54631(6) 0.0449 Uij d O
O2 0.27213(8) -0.2564(3) 0.63862(6) 0.0358 Uij d O
O3 0.21960(9) -0.0506(4) 0.72754(6) 0.0582 Uij d O
O4 0.05973(8) -0.1057(3) 0.66601(6) 0.0522 Uij d O
O5 0.02867(9) -0.2602(4) 0.55001(7) 0.0436 Uij d O
O6 0.11353(9) 0.0008(3) 0.48747(6) 0.0501 Uij d O
C1 0.2149(1) 0.0767(5) 0.57472(9) 0.0416 Uij d C
C2 0.2477(1) -0.0033(4) 0.63690(9) 0.0400 Uij d C
C3 0.1875(1) 0.0144(5) 0.66829(9) 0.0450 Uij d C
C4 0.1183(1) -0.1452(4) 0.63938(9) 0.0403 Uij d C
C5 0.0860(1) -0.0841(5) 0.57561(9) 0.0353 Uij d C
C6 0.1471(1) -0.0869(4) 0.54469(9) 0.0381 Uij d C
C7 0.3509(1) -0.3022(5) 0.6699(1) 0.0358 Uij d C
C8 0.4050(1) -0.2484(5) 0.63597(9) 0.0342 Uij d C
C9 0.4063(1) -0.3998(6) 0.5908(1) 0.0521 Uij d C
C10 0.4565(2) -0.3517(7) 0.5591(1) 0.0653 Uij d C
C11 0.5063(2) -0.1549(7) 0.5727(1) 0.0565 Uij d C
C12 0.5055(2) -0.0039(6) 0.6176(1) 0.0566 Uij d C
C13 0.4548(2) -0.0509(6) 0.6490(1) 0.0546 Uij d C
C14 0.0317(2) -0.3220(6) 0.6838(1) 0.0883 Uij d C
C15 -0.0334(1) -0.2651(5) 0.70793(9) 0.0489 Uij d C
C16 -0.0925(2) -0.4306(6) 0.6988(1) 0.0701 Uij d C
C17 -0.1519(2) -0.3893(7) 0.7222(1) 0.0572 Uij d C
C18 -0.1521(2) -0.1856(7) 0.7549(1) 0.0671 Uij d C
C19 -0.0932(2) -0.0185(6) 0.7642(1) 0.0828 Uij d C
C20 -0.0340(1) -0.0574(5) 0.7407(1) 0.0513 Uij d C
C21 0.1053(1) -0.1848(5) 0.4433(1) 0.0490 Uij d C
C22 0.1802(1) -0.2438(5) 0.43191(9) 0.0475 Uij d C
C23 0.2092(1) -0.0852(5) 0.3987(1) 0.0609 Uij d C
C24 0.2781(2) -0.1387(6) 0.3882(1) 0.0775 Uij d C
C25 0.3181(2) -0.3510(6) 0.4101(1) 0.0621 Uij d C
C26 0.2891(2) -0.5097(5) 0.4426(1) 0.0629 Uij d C
C27 0.2203(1) -0.4565(5) 0.4530(1) 0.0625 Uij d C
H1 0.0676 -0.1213 0.4066 0.0664 Uiso ? H
H2 0.0843 -0.3431 0.4560 0.0664 Uiso ? H
H3 0.0746 -0.4064 0.7144 0.0929 Uiso ? H
H4 0.0126 -0.4384 0.6497 0.0929 Uiso ? H
HO5 -0.0195 -0.1660 0.5273 0.0507 Uiso ? H
H5 0.3563 -0.4837 0.6818 0.0654 Uiso ? H
H6 0.3648 -0.1929 0.7054 0.0654 Uiso ? H
H7 0.1798 0.0716 0.3820 0.0678 Uiso ? H
H8 0.2992 -0.0216 0.3637 0.0849 Uiso ? H
H9 0.3690 -0.3886 0.4023 0.0867 Uiso ? H
H10 0.3184 -0.6663 0.4590 0.0814 Uiso ? H
H11 0.1986 -0.5775 0.4763 0.0673 Uiso ? H
H12 -0.0929 -0.5843 0.6743 0.0833 Uiso ? H
H13 -0.1957 -0.5143 0.7149 0.1126 Uiso ? H
H14 -0.1958 -0.1568 0.7721 0.1119 Uiso ? H
H15 -0.0929 0.1354 0.7886 0.0971 Uiso ? H
H16 0.0095 0.0674 0.7474 0.0720 Uiso ? H
H17 0.3703 -0.5486 0.5807 0.0817 Uiso ? H
H18 0.4565 -0.4633 0.5254 0.1092 Uiso ? H
H19 0.5435 -0.1213 0.5495 0.1044 Uiso ? H
H20 0.5422 0.1425 0.6277 0.1003 Uiso ? H
H21 0.4545 0.0627 0.6822 0.0781 Uiso ? H
H22 0.1953 0.2540 0.5736 0.0535 Uiso ? H
H23 0.1668 -0.2640 0.5444 0.0496 Uiso ? H
H24 0.0640 0.0910 0.5724 0.0533 Uiso ? H
H25 0.1359 -0.3254 0.6434 0.0521 Uiso ? H
H26 0.1692 0.1931 0.6668 0.0545 Uiso ? H
H27 0.2926 0.1101 0.6558 0.0516 Uiso ? H

loop_
_atom_type_symbol
_atom_type_scat_dispersion_real
_atom_type_scat_dispersion_imag
_atom_type_scat_source
C .017 .009 International_Tables_Vol_IV_Table_2.3.1
H .000 .000 International_Tables_Vol_IV_Table_2.3.1
O .047 .032 International_Tables_Vol_IV_Table_2.3.1

loop_
_geom_angle_atom_site_label_1
_geom_angle_atom_site_label_2
_geom_angle_atom_site_label_3
_geom_angle
_geom_angle_publ_flag
C2 O2 C7 115.7(2) yes
C4 O4 C14 114.3(2) yes
C6 O6 C21 114.9(2) yes
O1 C1 C2 111.1(2) yes
O1 C1 C6 112.5(2) yes
C2 C1 C6 110.1(2) yes
O2 C2 C1 109.1(2) yes
O2 C2 C3 108.1(2) yes
C1 C2 C3 110.9(2) yes
O3 C3 C2 110.7(2) yes
O3 C3 C4 111.6(2) yes
C2 C3 C4 110.7(2) yes
O4 C4 C3 109.5(2) yes
O4 C4 C5 108.5(2) yes
C3 C4 C5 111.8(2) yes
O5 C5 C4 108.7(2) yes
O5 C5 C6 109.1(2) yes
C4 C5 C6 112.6(2) yes
O6 C6 C1 109.6(2) yes
O6 C6 C5 108.4(2) yes
C1 C6 C5 111.3(2) yes
O2 C7 C8 112.9(2) yes
C7 C8 C9 120.0(2) yes
C7 C8 C13 121.3(2) yes
C9 C8 C13 118.7(3) yes
C8 C9 C10 120.4(3) yes
C9 C10 C11 120.5(3) yes
C10 C11 C12 119.5(3) yes
C11 C12 C13 120.0(3) yes
C8 C13 C12 120.9(3) yes
O4 C14 C15 110.8(2) yes
C14 C15 C16 118.5(2) yes
C14 C15 C20 122.3(2) yes
C16 C15 C20 119.2(3) yes
C15 C16 C17 120.1(3) yes
C16 C17 C18 120.7(3) yes
C17 C18 C19 119.6(3) yes
C18 C19 C20 120.1(3) yes
C15 C20 C19 120.3(3) yes
O6 C21 C22 112.5(2) yes
C21 C22 C23 120.0(2) yes
C21 C22 C27 121.2(2) yes
C23 C22 C27 118.8(2) yes
C22 C23 C24 120.1(2) yes
C23 C24 C25 120.4(3) yes
C24 C25 C26 119.6(3) yes
C25 C26 C27 120.0(3) yes
C22 C27 C26 121.1(3) yes

loop_
_geom_bond_atom_site_label_1
_geom_bond_atom_site_label_2
_geom_bond_distance
_geom_bond_publ_flag
O1 C1 1.423(3) yes
O2 C2 1.435(3) yes
O2 C7 1.440(2) yes
O3 C3 1.441(2) yes
O4 C4 1.420(3) yes
O4 C14 1.396(4) yes
O5 C5 1.418(3) yes
O5 HO5 1.028(2) ?
O6 C6 1.436(2) yes
O6 C21 1.449(3) yes
C1 C2 1.527(3) yes
C1 C6 1.523(3) yes
C1 H22 1.020(2) ?
C2 C3 1.515(4) yes
C2 H27 1.021(2) ?
C3 C4 1.522(3) yes
C3 H26 1.019(2) ?
C4 C5 1.536(3) yes
C4 H25 1.021(2) ?
C5 C6 1.520(3) yes
C5 H24 1.021(2) ?
C6 H23 1.023(2) ?
C7 C8 1.493(4) yes
C7 H5 1.020(3) ?
C7 H6 1.020(2) ?
C8 C9 1.382(4) yes
C8 C13 1.377(4) yes
C9 C10 1.385(5) yes
C9 H17 1.022(3) ?
C10 C11 1.376(5) yes
C10 H18 1.021(3) ?
C11 C12 1.373(5) yes
C11 H19 1.019(3) ?
C12 C13 1.388(5) yes
C12 H20 1.021(3) ?
C13 H21 1.020(3) ?
C14 C15 1.503(4) yes
C14 H3 1.021(3) ?
C14 H4 1.022(3) ?
C15 C16 1.368(4) yes
C15 C20 1.381(4) yes
C16 C17 1.384(5) yes
C16 H12 1.023(3) ?
C17 C18 1.361(5) yes
C17 H13 1.023(3) ?
C18 C19 1.371(5) yes
C18 H14 1.020(3) ?
C19 C20 1.380(4) yes
C19 H15 1.024(3) ?
C20 H16 1.018(2) ?
C21 C22 1.506(4) yes
C21 H1 1.018(2) ?
C21 H2 1.021(3) ?
C22 C23 1.388(4) yes
C22 C27 1.379(3) yes
C23 C24 1.385(4) yes
C23 H7 1.022(3) ?
C24 C25 1.381(4) yes
C24 H8 1.019(3) ?
C25 C26 1.375(4) yes
C25 H9 1.021(3) ?
C26 C27 1.382(4) yes
C26 H10 1.019(3) ?
C27 H11 1.021(3) ?

loop_
_geom_torsion_atom_site_label_1
_geom_torsion_atom_site_label_2
_geom_torsion_atom_site_label_3
_geom_torsion_atom_site_label_4
_geom_torsion
C7 O2 C2 C1 124.16
C7 O2 C2 C3 -115.21
C2 O2 C7 C8 -81.69
C14 O4 C4 C3 -127.37
C14 O4 C4 C5 110.34
C4 O4 C14 C15 -176.25
C21 O6 C6 C1 126.96
C21 O6 C6 C5 -111.36
C6 O6 C21 C22 -76.05
O1 C1 C2 O2 -65.83
O1 C1 C2 C3 175.28
C6 C1 C2 O2 59.52
C6 C1 C2 C3 -59.37
O1 C1 C6 O6 -59.45
O1 C1 C6 C5 -179.36
C2 C1 C6 O6 176.04
C2 C1 C6 C5 56.14
O2 C2 C3 O3 63.05
O2 C2 C3 C4 -61.29
C1 C2 C3 O3 -177.43
C1 C2 C3 C4 58.22
O3 C3 C4 O4 62.16
O3 C3 C4 C5 -177.56
C2 C3 C4 O4 -174.04
C2 C3 C4 C5 -53.76
O4 C4 C5 O5 -66.79
O4 C4 C5 C6 172.25
C3 C4 C5 O5 172.32
C3 C4 C5 C6 51.36
O5 C5 C6 O6 66.12
O5 C5 C6 C1 -173.29
C4 C5 C6 O6 -173.16
C4 C5 C6 C1 -52.57
O2 C7 C8 C9 -70.09
O2 C7 C8 C13 110.58
C7 C8 C9 C10 -179.84
C13 C8 C9 C10 -0.50
C7 C8 C13 C12 179.30
C9 C8 C13 C12 -0.03
C8 C9 C10 C11 0.89
C9 C10 C11 C12 -0.73
C10 C11 C12 C13 0.19
C11 C12 C13 C8 0.19
O4 C14 C15 C16 144.63
O4 C14 C15 C20 -37.98
C14 C15 C16 C17 177.41
C20 C15 C16 C17 -0.07
C14 C15 C20 C19 -176.88
C16 C15 C20 C19 0.50
C15 C16 C17 C18 -0.49
C16 C17 C18 C19 0.61
C17 C18 C19 C20 -0.18
C18 C19 C20 C15 -0.38
O6 C21 C22 C23 -78.80
O6 C21 C22 C27 102.51
C21 C22 C23 C24 179.90
C27 C22 C23 C24 -1.38
C21 C22 C27 C26 -179.77
C23 C22 C27 C26 1.52
C22 C23 C24 C25 0.63
C23 C24 C25 C26 0.02
C24 C25 C26 C27 0.11
C25 C26 C27 C22 -0.90
